data_4328983
loop_
_publ_author_name
'Yuki Sawada'
'Wataru Kosaka'
'Yoshihito Hayashi'
'Hitoshi Miyasaka'

_publ_section_title
;
 Coulombic Aggregations of MnIIIsalen-Type Complexes and Keggin-Type
 Polyoxometalates: Isolation of Mn2 Single-Molecule Magnets
;
_journal_name_full 'Inorganic Chemistry'
_journal_page_first 4824
_journal_page_last 4832
_journal_paper_doi 10.1021/ic300215q
_journal_volume 51
_journal_year 2012
_chemical_formula_moiety 'C56 H76 Mn2 N4 O52 S W12'
_chemical_formula_sum 'C56 H76 Mn2 N4 O52 S W12'
_chemical_formula_weight 3985.35
_space_group_IT_number 14
_symmetry_cell_setting monoclinic
_symmetry_Int_Tables_number 14
_symmetry_space_group_name_Hall '-P 2yn'
_symmetry_space_group_name_H-M 'P 1 21/n 1'
_atom_sites_solution_hydrogens geom
_atom_sites_solution_primary direct
_atom_sites_solution_secondary difmap
_cell_angle_alpha 90.0000
_cell_angle_beta 97.609(3)
_cell_angle_gamma 90.0000
_cell_formula_units_Z 2
_cell_length_a 11.2210(13)
_cell_length_b 17.4027(17)
_cell_length_c 21.967(3)
_cell_measurement_reflns_used 19669
_cell_measurement_temperature 123
_cell_measurement_theta_max 27.51
_cell_measurement_theta_min 3.35
_cell_volume 4251.9(9)
_computing_cell_refinement CrystalClear
_computing_data_collection 'CrystalClear (Rigaku/MSC Inc., 2006)'
_computing_data_reduction CrystalClear
_computing_molecular_graphics 'CrystalStructure 4.0'
_computing_publication_material 'CrystalStructure 4.0 (Rigaku, 2010)'
_computing_structure_refinement 'SHELXL97 (Sheldrick, 2008)'
_computing_structure_solution 'Il Milione (Burla, et al., 2007)'
_diffrn_ambient_temperature 123
_diffrn_detector_area_resol_mean 7.314
_diffrn_measured_fraction_theta_full 0.985
_diffrn_measured_fraction_theta_max 0.985
_diffrn_measurement_device_type 'Rigaku Mercury70'
_diffrn_measurement_method \w
_diffrn_radiation_type 'Mo K\a'
_diffrn_radiation_wavelength 0.71070
_diffrn_reflns_av_R_equivalents 0.0718
_diffrn_reflns_limit_h_max 14
_diffrn_reflns_limit_h_min -11
_diffrn_reflns_limit_k_max 22
_diffrn_reflns_limit_k_min -22
_diffrn_reflns_limit_l_max 24
_diffrn_reflns_limit_l_min -28
_diffrn_reflns_number 46700
_diffrn_reflns_theta_full 27.49
_diffrn_reflns_theta_max 27.49
_diffrn_standards_number 0
_exptl_absorpt_coefficient_mu 16.588
_exptl_absorpt_correction_type none
_exptl_crystal_colour green
_exptl_crystal_density_diffrn 3.113
_exptl_crystal_description block
_exptl_crystal_F_000 3620.00
_exptl_crystal_size_max 0.200
_exptl_crystal_size_mid 0.200
_exptl_crystal_size_min 0.200
_refine_diff_density_max 2.430
_refine_diff_density_min -2.690
_refine_ls_extinction_method none
_refine_ls_goodness_of_fit_ref 1.055
_refine_ls_hydrogen_treatment constr
_refine_ls_number_parameters 592
_refine_ls_number_reflns 9633
_refine_ls_number_restraints 24
_refine_ls_R_factor_gt 0.0338
_refine_ls_shift/su_max 0.001
_refine_ls_structure_factor_coef Fsqd
_refine_ls_weighting_details 'w = 1/[\s^2^(Fo^2^)+(0.0253P)^2^+0.0000P] where P=(Fo^2^+2Fc^2^)/3'
_refine_ls_weighting_scheme calc
_refine_ls_wR_factor_ref 0.0727
_reflns_number_gt 8376
_reflns_number_total 9633
_reflns_threshold_expression F^2^>2.0\s(F^2^)
_cod_data_source_file ic300215q_si_002.cif
_cod_data_source_block Mn5-MeOsaltmen_SW12O40
_cod_original_cell_volume 4251.8(8)
_cod_database_code 4328983

loop_
_symmetry_equiv_pos_site_id
_symmetry_equiv_pos_as_xyz
1 +X,+Y,+Z
2 1/2-X,1/2+Y,1/2-Z
3 -X,-Y,-Z
4 1/2+X,1/2-Y,1/2+Z

loop_
_atom_site_label
_atom_site_type_symbol
_atom_site_fract_x
_atom_site_fract_y
_atom_site_fract_z
_atom_site_U_iso_or_equiv
_atom_site_adp_type
_atom_site_occupancy
_atom_site_symmetry_multiplicity
_atom_site_calc_flag
_atom_site_refinement_flags
W1 W -0.12674(2) -0.047031(14) 0.136934(10) 0.01952(6) Uani 1.0 4 d .
W2 W -0.07326(2) 0.150697(14) 0.101034(10) 0.01990(6) Uani 1.0 4 d .
W3 W 0.04947(2) 0.196852(15) -0.037083(12) 0.02813(7) Uani 1.0 4 d .
W4 W 0.30210(2) 0.073254(14) 0.010298(12) 0.02313(7) Uani 1.0 4 d .
W5 W 0.25202(2) -0.124850(15) 0.045684(12) 0.02395(7) Uani 1.0 4 d .
W6 W 0.17708(2) 0.024777(14) 0.147724(10) 0.01630(6) Uani 1.0 4 d .
Mn1 Mn 0.06908(8) 0.04252(5) 0.44985(4) 0.01577(18) Uani 1.0 4 d .
S1 S 0.0000 0.0000 0.0000 0.0148(4) Uani 1.0 2 d .
O1 O -0.0780(6) -0.1439(4) 0.1098(3) 0.066(2) Uani 1.0 4 d .
O2 O -0.1819(4) -0.0693(3) 0.2013(3) 0.0425(14) Uani 1.0 4 d .
O3 O -0.2606(6) -0.0545(3) 0.0750(3) 0.068(3) Uani 1.0 4 d .
O4 O -0.1426(4) 0.0614(3) 0.1315(2) 0.0271(10) Uani 1.0 4 d .
O5 O -0.2067(5) 0.1498(5) 0.0368(3) 0.071(3) Uani 1.0 4 d .
O6 O -0.1049(4) 0.2201(3) 0.1485(3) 0.0422(14) Uani 1.0 4 d .
O7 O 0.0124(5) 0.2029(5) 0.0447(3) 0.073(3) Uani 1.0 4 d .
O8 O 0.0718(4) 0.2887(3) -0.05426(18) 0.0244(10) Uani 1.0 4 d .
O9 O 0.2050(6) 0.1620(3) -0.0027(3) 0.063(2) Uani 1.0 4 d .
O10 O 0.4428(4) 0.1074(3) 0.01519(19) 0.0349(12) Uani 1.0 4 d .
O11 O 0.3220(5) -0.0339(3) 0.0197(3) 0.0502(16) Uani 1.0 4 d .
O12 O 0.3682(4) -0.1829(3) 0.06743(19) 0.0308(11) Uani 1.0 4 d .
O13 O 0.1162(5) -0.1834(4) 0.0614(2) 0.065(2) Uani 1.0 4 d .
O14 O 0.0378(4) -0.0288(3) 0.1658(2) 0.0284(10) Uani 1.0 4 d .
O15 O 0.0756(4) 0.1130(3) 0.1397(2) 0.0286(10) Uani 1.0 4 d .
O16 O 0.2701(6) 0.0733(3) 0.0928(3) 0.0514(16) Uani 1.0 4 d .
O17 O 0.2332(5) -0.0693(3) 0.1189(3) 0.0458(15) Uani 1.0 4 d .
O18 O 0.2568(6) 0.0355(3) 0.2170(3) 0.0550(17) Uani 1.0 4 d .
O19 O -0.0841(7) -0.0505(5) 0.0306(4) 0.0138(15) Uani 0.5000 4 d .
O20 O 0.0023(7) 0.0195(5) 0.0597(4) 0.0149(16) Uani 0.5000 4 d .
O21 O -0.0500(7) 0.0811(5) 0.0065(4) 0.0149(16) Uani 0.5000 4 d .
O22 O 0.1172(7) -0.0014(4) 0.0374(4) 0.0134(15) Uani 0.5000 4 d .
O23 O 0.1382(4) 0.2945(3) 0.69094(19) 0.0295(11) Uani 1.0 4 d .
O24 O 0.0865(4) 0.0424(3) 0.53677(17) 0.0185(9) Uani 1.0 4 d .
O25 O 0.2351(4) 0.1208(3) 0.4532(2) 0.0310(11) Uani 1.0 4 d .
O26 O 0.1726(4) -0.0410(3) 0.44660(17) 0.0197(9) Uani 1.0 4 d .
O27 O 0.1848(5) -0.2634(3) 0.2690(2) 0.0354(12) Uani 1.0 4 d .
O28 O 0.5901(5) -0.0055(3) 0.2907(3) 0.0475(14) Uani 1.0 4 d .
N1 N -0.0233(4) 0.1397(3) 0.4457(2) 0.0148(10) Uani 1.0 4 d .
N2 N 0.0248(4) 0.0454(3) 0.3607(2) 0.0161(10) Uani 1.0 4 d .
C1 C 0.1043(5) 0.1077(4) 0.5713(3) 0.0181(12) Uani 1.0 4 d .
C2 C 0.1712(5) 0.1050(4) 0.6290(3) 0.0188(12) Uani 1.0 4 d .
C3 C 0.1818(5) 0.1673(4) 0.6667(3) 0.0199(13) Uani 1.0 4 d .
C4 C 0.1265(5) 0.2363(4) 0.6477(3) 0.0195(13) Uani 1.0 4 d .
C5 C 0.0761(7) 0.3643(4) 0.6735(3) 0.0357(17) Uani 1.0 4 d .
C6 C 0.0646(6) 0.2425(4) 0.5902(3) 0.0196(12) Uani 1.0 4 d .
C7 C 0.0531(6) 0.1783(4) 0.5501(3) 0.0186(12) Uani 1.0 4 d .
C8 C -0.0155(5) 0.1883(4) 0.4903(3) 0.0155(12) Uani 1.0 4 d .
C9 C -0.1055(5) 0.1525(3) 0.3862(3) 0.0150(12) Uani 1.0 4 d .
C10 C -0.2193(5) 0.1081(4) 0.3921(3) 0.0207(13) Uani 1.0 4 d .
C11 C -0.1375(6) 0.2372(4) 0.3748(3) 0.0202(13) Uani 1.0 4 d .
C12 C -0.0350(5) 0.1188(3) 0.3348(3) 0.0154(12) Uani 1.0 4 d .
C13 C -0.1197(6) 0.1045(4) 0.2757(3) 0.0245(14) Uani 1.0 4 d .
C14 C 0.0675(6) 0.1729(4) 0.3218(3) 0.0251(14) Uani 1.0 4 d .
C15 C 0.0498(5) -0.0099(4) 0.3244(3) 0.0177(12) Uani 1.0 4 d .
C16 C 0.1138(5) -0.0785(4) 0.3416(3) 0.0171(12) Uani 1.0 4 d .
C17 C 0.1172(6) -0.1357(4) 0.2960(3) 0.0214(13) Uani 1.0 4 d .
C18 C 0.1777(6) -0.2037(4) 0.3098(3) 0.0228(13) Uani 1.0 4 d .
C19 C 0.1171(9) -0.2555(5) 0.2102(4) 0.054(3) Uani 1.0 4 d .
C20 C 0.2394(6) -0.2146(4) 0.3688(3) 0.0218(13) Uani 1.0 4 d .
C21 C 0.2392(5) -0.1601(4) 0.4131(3) 0.0194(13) Uani 1.0 4 d .
C22 C 0.1749(5) -0.0912(4) 0.4012(3) 0.0180(12) Uani 1.0 4 d .
C23 C 0.3382(6) 0.0966(4) 0.4580(3) 0.0281(15) Uani 1.0 4 d .
C24 C 0.3887(7) 0.0640(5) 0.4048(4) 0.046(2) Uani 1.0 4 d .
C25 C 0.4133(7) 0.0976(6) 0.5197(4) 0.050(3) Uani 1.0 4 d .
C26 C 0.4565(9) -0.1101(5) 0.3001(4) 0.057(3) Uani 1.0 4 d .
C27 C 0.5301(6) -0.0576(4) 0.2654(4) 0.0315(16) Uani 1.0 4 d .
C28 C 0.5239(7) -0.0728(5) 0.1983(4) 0.044(2) Uani 1.0 4 d .
H2 H 0.2106 0.0585 0.6425 0.0226 Uiso 1.0 4 calc R
H3 H 0.2273 0.1636 0.7063 0.0239 Uiso 1.0 4 calc R
H5A H -0.0102 0.3539 0.6640 0.0428 Uiso 1.0 4 calc R
H5B H 0.1061 0.3857 0.6371 0.0428 Uiso 1.0 4 calc R
H5C H 0.0897 0.4013 0.7073 0.0428 Uiso 1.0 4 calc R
H6 H 0.0289 0.2901 0.5769 0.0235 Uiso 1.0 4 calc R
H8 H -0.0590 0.2349 0.4831 0.0186 Uiso 1.0 4 calc R
H10A H -0.2556 0.1277 0.4272 0.0248 Uiso 1.0 4 calc R
H10B H -0.1999 0.0535 0.3984 0.0248 Uiso 1.0 4 calc R
H10C H -0.2760 0.1143 0.3545 0.0248 Uiso 1.0 4 calc R
H11A H -0.1749 0.2573 0.4094 0.0242 Uiso 1.0 4 calc R
H11B H -0.1938 0.2421 0.3369 0.0242 Uiso 1.0 4 calc R
H11C H -0.0643 0.2664 0.3709 0.0242 Uiso 1.0 4 calc R
H13A H -0.1829 0.0686 0.2839 0.0294 Uiso 1.0 4 calc R
H13B H -0.0743 0.0825 0.2447 0.0294 Uiso 1.0 4 calc R
H13C H -0.1562 0.1532 0.2606 0.0294 Uiso 1.0 4 calc R
H14A H 0.1134 0.1488 0.2920 0.0301 Uiso 1.0 4 calc R
H14B H 0.1207 0.1829 0.3600 0.0301 Uiso 1.0 4 calc R
H14C H 0.0334 0.2215 0.3050 0.0301 Uiso 1.0 4 calc R
H15 H 0.0223 -0.0036 0.2819 0.0212 Uiso 1.0 4 calc R
H17 H 0.0775 -0.1271 0.2556 0.0257 Uiso 1.0 4 calc R
H19 H 0.2823 -0.2611 0.3781 0.0262 Uiso 1.0 4 calc R
H20 H 0.2830 -0.1686 0.4526 0.0233 Uiso 1.0 4 calc R
H23A H 0.3858 0.1027 0.3723 0.0556 Uiso 1.0 4 calc R
H23B H 0.3414 0.0190 0.3894 0.0556 Uiso 1.0 4 calc R
H23C H 0.4723 0.0485 0.4175 0.0556 Uiso 1.0 4 calc R
H24A H 0.3751 0.0658 0.5484 0.0594 Uiso 1.0 4 calc R
H24B H 0.4206 0.1505 0.5350 0.0594 Uiso 1.0 4 calc R
H24C H 0.4935 0.0772 0.5159 0.0594 Uiso 1.0 4 calc R
H25A H 0.6047 -0.0840 0.1883 0.0529 Uiso 1.0 4 calc R
H25B H 0.4918 -0.0274 0.1753 0.0529 Uiso 1.0 4 calc R
H25C H 0.4712 -0.1169 0.1871 0.0529 Uiso 1.0 4 calc R
H26A H 0.1439 -0.2097 0.1900 0.0647 Uiso 1.0 4 calc R
H26B H 0.0317 -0.2505 0.2145 0.0647 Uiso 1.0 4 calc R
H26C H 0.1290 -0.3010 0.1854 0.0647 Uiso 1.0 4 calc R
H27A H 0.3974 -0.0798 0.3189 0.0682 Uiso 1.0 4 calc R
H27B H 0.5095 -0.1370 0.3323 0.0682 Uiso 1.0 4 calc R
H27C H 0.4146 -0.1478 0.2718 0.0682 Uiso 1.0 4 calc R

loop_
_atom_site_aniso_label
_atom_site_aniso_U_11
_atom_site_aniso_U_22
_atom_site_aniso_U_33
_atom_site_aniso_U_12
_atom_site_aniso_U_13
_atom_site_aniso_U_23
W1 0.02418(14) 0.01764(14) 0.01617(12) 0.00009(9) 0.00054(10) -0.00053(9)
W2 0.02044(13) 0.02282(14) 0.01646(12) -0.00607(10) 0.00249(9) -0.00067(9)
W3 0.03020(15) 0.01723(14) 0.03273(15) -0.01014(10) -0.01147(11) 0.00950(10)
W4 0.01082(12) 0.01613(14) 0.04096(16) -0.00213(9) -0.00203(10) -0.00103(10)
W5 0.01125(12) 0.02781(16) 0.03207(15) 0.00118(9) 0.00022(10) 0.01406(11)
W6 0.01308(12) 0.01883(13) 0.01674(12) 0.00022(9) 0.00105(9) 0.00016(9)
Mn1 0.0187(5) 0.0131(5) 0.0153(4) 0.0021(4) 0.0014(4) -0.0001(4)
S1 0.0102(10) 0.0144(10) 0.0187(10) -0.0035(8) -0.0021(8) 0.0043(8)
O1 0.077(5) 0.039(4) 0.065(4) 0.034(3) -0.050(4) -0.032(3)
O2 0.023(3) 0.057(4) 0.049(3) 0.005(3) 0.012(3) 0.034(3)
O3 0.081(5) 0.033(4) 0.073(4) 0.037(3) -0.056(4) -0.033(3)
O4 0.014(3) 0.021(3) 0.047(3) 0.0033(17) 0.0115(19) 0.007(2)
O5 0.045(4) 0.132(7) 0.031(3) -0.057(4) -0.015(3) 0.040(4)
O6 0.020(3) 0.028(3) 0.078(4) 0.003(2) 0.002(3) -0.022(3)
O7 0.039(4) 0.141(7) 0.035(3) -0.060(4) -0.012(3) 0.040(4)
O8 0.029(3) 0.018(3) 0.027(3) -0.0024(18) 0.0068(19) -0.0007(18)
O9 0.074(5) 0.038(4) 0.061(4) 0.037(3) -0.047(4) -0.031(3)
O10 0.030(3) 0.050(4) 0.027(3) -0.023(3) 0.013(2) -0.016(3)
O11 0.070(4) 0.020(3) 0.075(4) 0.010(3) 0.063(4) 0.006(3)
O12 0.038(3) 0.029(3) 0.025(3) 0.020(2) 0.004(2) 0.0073(19)
O13 0.036(4) 0.130(6) 0.024(3) -0.059(4) -0.016(3) 0.029(3)
O14 0.021(3) 0.017(3) 0.049(3) 0.0008(18) 0.012(2) 0.004(2)
O15 0.016(3) 0.016(3) 0.056(3) 0.0019(17) 0.012(2) 0.005(2)
O16 0.073(4) 0.013(3) 0.082(4) 0.004(3) 0.058(4) 0.010(3)
O17 0.053(4) 0.016(3) 0.080(4) 0.004(3) 0.053(3) 0.007(3)
O18 0.072(4) 0.037(4) 0.044(4) -0.025(3) -0.039(3) 0.018(3)
O19 0.011(4) 0.014(4) 0.017(4) -0.007(3) 0.006(3) -0.004(3)
O20 0.013(4) 0.013(4) 0.019(4) 0.001(3) 0.002(3) 0.001(3)
O21 0.011(4) 0.013(4) 0.020(4) 0.004(3) 0.001(3) 0.003(3)
O22 0.010(4) 0.014(4) 0.015(4) -0.003(3) -0.004(3) -0.005(3)
O23 0.037(3) 0.021(3) 0.027(3) 0.003(2) -0.008(2) -0.0118(19)
O24 0.024(3) 0.013(3) 0.018(2) -0.0009(17) 0.0033(17) -0.0023(16)
O25 0.019(3) 0.026(3) 0.047(3) 0.0001(19) 0.003(2) 0.002(2)
O26 0.021(3) 0.015(3) 0.021(2) 0.0055(17) -0.0017(17) -0.0016(16)
O27 0.044(3) 0.026(3) 0.033(3) 0.018(3) -0.007(3) -0.013(2)
O28 0.047(4) 0.038(4) 0.052(4) -0.011(3) -0.014(3) -0.006(3)
N1 0.012(3) 0.016(3) 0.016(3) 0.0025(19) 0.0012(18) 0.0024(19)
N2 0.016(3) 0.014(3) 0.019(3) -0.0012(19) 0.0055(19) 0.0008(19)
C1 0.019(3) 0.019(4) 0.017(3) -0.005(3) 0.003(3) -0.003(3)
C2 0.019(3) 0.015(3) 0.023(3) 0.000(3) 0.003(3) 0.003(3)
C3 0.016(3) 0.025(4) 0.018(3) -0.002(3) -0.002(3) -0.000(3)
C4 0.020(3) 0.016(4) 0.023(3) -0.002(3) 0.004(3) -0.007(3)
C5 0.052(5) 0.014(4) 0.039(4) 0.014(3) -0.003(4) -0.011(3)
C6 0.023(3) 0.014(3) 0.022(3) 0.002(3) 0.004(3) -0.001(3)
C7 0.024(4) 0.011(3) 0.022(3) 0.001(3) 0.003(3) 0.001(3)
C8 0.017(3) 0.008(3) 0.022(3) -0.003(2) 0.006(3) 0.000(2)
C9 0.016(3) 0.013(3) 0.017(3) 0.002(3) 0.002(3) 0.003(2)
C10 0.020(4) 0.019(4) 0.022(3) 0.003(3) -0.001(3) -0.001(3)
C11 0.026(4) 0.017(4) 0.017(3) 0.002(3) 0.000(3) -0.001(3)
C12 0.016(3) 0.013(3) 0.017(3) 0.006(3) -0.003(3) -0.000(2)
C13 0.029(4) 0.024(4) 0.021(3) 0.011(3) 0.006(3) 0.002(3)
C14 0.029(4) 0.018(4) 0.031(4) 0.007(3) 0.015(3) 0.005(3)
C15 0.021(3) 0.017(3) 0.015(3) 0.002(3) 0.003(3) -0.005(3)
C16 0.021(4) 0.016(3) 0.014(3) 0.005(3) 0.003(3) 0.000(2)
C17 0.025(4) 0.022(4) 0.017(3) 0.007(3) 0.002(3) -0.004(3)
C18 0.027(4) 0.021(4) 0.023(3) 0.001(3) 0.008(3) -0.009(3)
C19 0.079(7) 0.040(5) 0.036(5) 0.029(5) -0.016(4) -0.021(4)
C20 0.022(4) 0.016(4) 0.028(4) 0.005(3) 0.003(3) 0.002(3)
C21 0.019(3) 0.020(4) 0.019(3) 0.005(3) -0.002(3) 0.001(3)
C22 0.015(3) 0.019(4) 0.021(3) 0.000(3) 0.006(3) -0.001(3)
C23 0.021(4) 0.017(4) 0.045(4) -0.005(3) 0.000(3) 0.011(3)
C24 0.038(5) 0.032(5) 0.071(6) -0.002(4) 0.017(4) -0.004(4)
C25 0.028(5) 0.059(6) 0.059(6) 0.000(4) 0.000(4) 0.025(5)
C26 0.072(7) 0.042(6) 0.060(6) -0.007(5) 0.022(5) 0.010(5)
C27 0.019(4) 0.028(4) 0.047(5) 0.002(3) 0.001(3) 0.004(3)
C28 0.040(5) 0.046(6) 0.048(5) -0.001(4) 0.011(4) -0.008(4)

loop_
_atom_type_symbol
_atom_type_description
_atom_type_scat_dispersion_real
_atom_type_scat_dispersion_imag
_atom_type_scat_source
C C 0.0033 0.0016
;
International Tables for Crystallography
(1992, Vol. C, Tables 4.2.6.8 and 6.1.1.4)
;
H H 0.0000 0.0000
;
International Tables for Crystallography
(1992, Vol. C, Table 6.1.1.4)
;
Mn Mn 0.3368 0.7283
;
International Tables for Crystallography
(1992, Vol. C, Tables 4.2.6.8 and 6.1.1.4)
;
N N 0.0061 0.0033
;
International Tables for Crystallography
(1992, Vol. C, Tables 4.2.6.8 and 6.1.1.4)
;
O O 0.0106 0.0060
;
International Tables for Crystallography
(1992, Vol. C, Tables 4.2.6.8 and 6.1.1.4)
;
S S 0.1246 0.1234
;
International Tables for Crystallography
(1992, Vol. C, Tables 4.2.6.8 and 6.1.1.4)
;
W W -0.8490 6.8722
;
International Tables for Crystallography
(1992, Vol. C, Tables 4.2.6.8 and 6.1.1.4)
;

loop_
_geom_angle_atom_site_label_1
_geom_angle_atom_site_label_2
_geom_angle_atom_site_label_3
_geom_angle
_geom_angle_publ_flag
_geom_angle_site_symmetry_1
_geom_angle_site_symmetry_3
O1 W1 O2 102.5(3) yes . .
O1 W1 O3 87.0(3) yes . .
O1 W1 O4 153.4(3) yes . .
O1 W1 O14 86.9(3) yes . .
O1 W1 O19 64.9(3) yes . .
O2 W1 O3 104.2(3) yes . .
O2 W1 O4 104.0(3) yes . .
O2 W1 O14 102.1(2) yes . .
O2 W1 O19 161.5(3) yes . .
O3 W1 O4 87.9(2) yes . .
O3 W1 O14 153.6(3) yes . .
O3 W1 O19 63.2(3) yes . .
O4 W1 O14 86.21(17) yes . .
O4 W1 O19 89.6(3) yes . .
O14 W1 O19 91.1(3) yes . .
O4 W2 O5 86.3(3) yes . .
O4 W2 O6 104.0(3) yes . .
O4 W2 O7 152.7(3) yes . .
O4 W2 O15 86.38(18) yes . .
O4 W2 O21 89.4(3) yes . .
O5 W2 O6 104.9(3) yes . .
O5 W2 O7 86.4(3) yes . .
O5 W2 O15 152.5(3) yes . .
O5 W2 O21 62.1(3) yes . .
O6 W2 O7 103.3(3) yes . .
O6 W2 O15 102.7(2) yes . .
O6 W2 O21 161.1(3) yes . .
O7 W2 O15 88.0(3) yes . .
O7 W2 O21 64.1(3) yes . .
O15 W2 O21 91.3(3) yes . .
O1 W3 O7 154.3(3) yes 3_555 .
O1 W3 O8 103.1(3) yes 3_555 .
O1 W3 O9 86.1(3) yes 3_555 .
O1 W3 O13 88.3(3) yes 3_555 3_555
O1 W3 O19 61.9(3) yes 3_555 3_555
O1 W3 O21 93.6(3) yes 3_555 .
O7 W3 O8 102.6(3) yes . .
O7 W3 O9 86.9(3) yes . .
O7 W3 O13 86.8(3) yes . 3_555
O7 W3 O19 93.0(3) yes . 3_555
O7 W3 O21 61.8(3) yes . .
O8 W3 O9 103.7(3) yes . .
O8 W3 O13 103.2(3) yes . 3_555
O8 W3 O19 158.9(3) yes . 3_555
O8 W3 O21 158.1(3) yes . .
O9 W3 O13 153.1(3) yes . 3_555
O9 W3 O19 62.6(3) yes . 3_555
O9 W3 O21 91.3(3) yes . .
O13 W3 O19 91.6(3) yes 3_555 3_555
O13 W3 O21 62.8(3) yes 3_555 .
O19 W3 O21 43.0(3) yes 3_555 .
O3 W4 O9 86.0(3) yes 3_555 .
O3 W4 O10 103.3(3) yes 3_555 .
O3 W4 O11 87.0(3) yes 3_555 .
O3 W4 O16 153.1(3) yes 3_555 .
O3 W4 O19 61.5(3) yes 3_555 3_555
O3 W4 O22 92.4(3) yes 3_555 .
O9 W4 O10 103.8(3) yes . .
O9 W4 O11 151.9(3) yes . .
O9 W4 O16 88.0(3) yes . .
O9 W4 O19 64.0(3) yes . 3_555
O9 W4 O22 88.9(3) yes . .
O10 W4 O11 104.3(3) yes . .
O10 W4 O16 103.6(3) yes . .
O10 W4 O19 159.8(3) yes . 3_555
O10 W4 O22 160.3(2) yes . .
O11 W4 O16 86.0(3) yes . .
O11 W4 O19 88.8(3) yes . 3_555
O11 W4 O22 64.2(3) yes . .
O16 W4 O19 92.4(3) yes . 3_555
O16 W4 O22 61.3(3) yes . .
O19 W4 O22 39.9(3) yes 3_555 .
O5 W5 O11 88.4(3) yes 3_555 .
O5 W5 O12 103.8(3) yes 3_555 .
O5 W5 O13 86.0(3) yes 3_555 .
O5 W5 O17 152.6(3) yes 3_555 .
O5 W5 O21 61.0(3) yes 3_555 3_555
O5 W5 O22 92.4(3) yes 3_555 .
O11 W5 O12 104.7(3) yes . .
O11 W5 O13 151.5(3) yes . .
O11 W5 O17 85.8(3) yes . .
O11 W5 O21 89.7(3) yes . 3_555
O11 W5 O22 63.3(3) yes . .
O12 W5 O13 103.8(3) yes . .
O12 W5 O17 103.6(2) yes . .
O12 W5 O21 159.3(3) yes . 3_555
O12 W5 O22 159.8(2) yes . .
O13 W5 O17 86.4(3) yes . .
O13 W5 O21 63.3(3) yes . 3_555
O13 W5 O22 89.0(3) yes . .
O17 W5 O21 92.1(3) yes . 3_555
O17 W5 O22 61.1(2) yes . .
O21 W5 O22 40.9(3) yes 3_555 .
O14 W6 O15 85.25(18) yes . .
O14 W6 O16 152.4(2) yes . .
O14 W6 O17 88.0(2) yes . .
O14 W6 O18 102.7(3) yes . .
O14 W6 O20 64.8(3) yes . .
O14 W6 O22 89.5(3) yes . .
O15 W6 O16 87.4(2) yes . .
O15 W6 O17 152.5(2) yes . .
O15 W6 O18 103.6(3) yes . .
O15 W6 O20 64.7(2) yes . .
O15 W6 O22 88.7(3) yes . .
O16 W6 O17 86.4(3) yes . .
O16 W6 O18 104.9(3) yes . .
O16 W6 O20 88.1(3) yes . .
O16 W6 O22 63.8(3) yes . .
O17 W6 O18 103.8(3) yes . .
O17 W6 O20 88.4(3) yes . .
O17 W6 O22 64.6(3) yes . .
O18 W6 O20 162.5(3) yes . .
O18 W6 O22 163.3(3) yes . .
O20 W6 O22 34.2(3) yes . .
O24 Mn1 O24 81.45(16) yes . 3_556
O24 Mn1 O25 89.60(17) yes . .
O24 Mn1 O26 93.20(17) yes . .
O24 Mn1 N1 91.78(18) yes . .
O24 Mn1 N2 171.18(19) yes . .
O24 Mn1 O25 170.41(15) yes 3_556 .
O24 Mn1 O26 89.53(16) yes 3_556 .
O24 Mn1 N1 98.66(17) yes 3_556 .
O24 Mn1 N2 92.71(17) yes 3_556 .
O25 Mn1 O26 87.52(17) yes . .
O25 Mn1 N1 84.99(18) yes . .
O25 Mn1 N2 96.57(19) yes . .
O26 Mn1 N1 171.0(2) yes . .
O26 Mn1 N2 93.36(19) yes . .
N1 Mn1 N2 82.52(19) yes . .
O19 S1 O19 180.0(6) yes . 3_555
O19 S1 O20 69.4(5) yes . .
O19 S1 O20 110.6(5) yes . 3_555
O19 S1 O21 103.7(4) yes . .
O19 S1 O21 76.3(4) yes . 3_555
O19 S1 O22 108.1(4) yes . .
O19 S1 O22 71.9(4) yes . 3_555
O19 S1 O20 110.6(5) yes 3_555 .
O19 S1 O20 69.4(5) yes 3_555 3_555
O19 S1 O21 76.3(4) yes 3_555 .
O19 S1 O21 103.7(4) yes 3_555 3_555
O19 S1 O22 71.9(4) yes 3_555 .
O19 S1 O22 108.1(4) yes 3_555 3_555
O20 S1 O20 180.0(7) yes . 3_555
O20 S1 O21 68.8(4) yes . .
O20 S1 O21 111.2(4) yes . 3_555
O20 S1 O22 63.7(5) yes . .
O20 S1 O22 116.3(5) yes . 3_555
O20 S1 O21 111.2(4) yes 3_555 .
O20 S1 O21 68.8(4) yes 3_555 3_555
O20 S1 O22 116.3(5) yes 3_555 .
O20 S1 O22 63.7(5) yes 3_555 3_555
O21 S1 O21 180.0(6) yes . 3_555
O21 S1 O22 106.1(4) yes . .
O21 S1 O22 73.9(4) yes . 3_555
O21 S1 O22 73.9(4) yes 3_555 .
O21 S1 O22 106.1(4) yes 3_555 3_555
O22 S1 O22 180.0(6) yes . 3_555
W1 O1 W3 141.4(4) yes . 3_555
W1 O3 W4 142.1(4) yes . 3_555
W1 O4 W2 142.8(3) yes . .
W2 O5 W5 143.4(4) yes . 3_555
W2 O7 W3 141.6(4) yes . .
W3 O9 W4 143.0(4) yes . .
W4 O11 W5 144.5(4) yes . .
W3 O13 W5 143.2(4) yes 3_555 .
W1 O14 W6 143.1(3) yes . .
W2 O15 W6 143.4(3) yes . .
W4 O16 W6 143.0(3) yes . .
W5 O17 W6 142.9(3) yes . .
W1 O19 W3 91.0(3) yes . 3_555
W1 O19 W4 92.3(3) yes . 3_555
W1 O19 S1 128.5(4) yes . .
W1 O19 O20 77.8(4) yes . .
W1 O19 O22 139.4(5) yes . 3_555
W3 O19 W4 89.8(3) yes 3_555 3_555
W3 O19 S1 120.1(4) yes 3_555 .
W3 O19 O20 129.6(5) yes 3_555 .
W3 O19 O22 125.0(5) yes 3_555 3_555
W4 O19 S1 124.5(4) yes 3_555 .
W4 O19 O20 138.9(5) yes 3_555 .
W4 O19 O22 71.9(4) yes 3_555 3_555
S1 O19 O20 50.7(4) yes . .
S1 O19 O22 52.6(4) yes . 3_555
O20 O19 O22 89.8(5) yes . 3_555
W6 O20 S1 130.9(5) yes . .
W6 O20 O19 132.5(5) yes . .
W6 O20 O21 132.9(5) yes . .
W6 O20 O22 69.3(4) yes . .
S1 O20 O19 59.9(4) yes . .
S1 O20 O21 60.9(4) yes . .
S1 O20 O22 61.6(4) yes . .
O19 O20 O21 94.1(5) yes . .
O19 O20 O22 100.6(6) yes . .
O21 O20 O22 99.8(6) yes . .
W2 O21 W3 91.7(3) yes . .
W2 O21 W5 92.6(3) yes . 3_555
W2 O21 S1 128.0(4) yes . .
W2 O21 O20 77.7(4) yes . .
W3 O21 W5 90.2(3) yes . 3_555
W3 O21 S1 120.6(4) yes . .
W3 O21 O20 130.7(5) yes . .
W5 O21 S1 123.6(4) yes 3_555 .
W5 O21 O20 137.6(5) yes 3_555 .
S1 O21 O20 50.3(4) yes . .
W4 O22 W5 87.4(3) yes . .
W4 O22 W6 90.6(3) yes . .
W4 O22 S1 123.7(4) yes . .
W4 O22 O19 68.2(4) yes . 3_555
W4 O22 O20 135.4(5) yes . .
W5 O22 W6 90.2(3) yes . .
W5 O22 S1 121.5(4) yes . .
W5 O22 O19 122.7(5) yes . 3_555
W5 O22 O20 134.2(5) yes . .
W6 O22 S1 131.2(5) yes . .
W6 O22 O19 138.1(5) yes . 3_555
W6 O22 O20 76.5(4) yes . .
S1 O22 O19 55.5(4) yes . 3_555
S1 O22 O20 54.7(4) yes . .
O19 O22 O20 93.4(6) yes 3_555 .
C4 O23 C5 116.1(5) yes . .
Mn1 O24 Mn1 98.55(16) yes . 3_556
Mn1 O24 C1 123.1(4) yes . .
Mn1 O24 C1 120.9(4) yes 3_556 .
Mn1 O25 C23 123.5(5) yes . .
Mn1 O26 C22 127.9(4) yes . .
C18 O27 C19 116.7(6) yes . .
Mn1 N1 C8 122.9(4) yes . .
Mn1 N1 C9 114.9(4) yes . .
C8 N1 C9 122.2(5) yes . .
Mn1 N2 C12 115.9(4) yes . .
Mn1 N2 C15 123.1(4) yes . .
C12 N2 C15 120.9(5) yes . .
O24 C1 C2 120.1(5) yes . .
O24 C1 C7 121.3(5) yes . .
C2 C1 C7 118.6(6) yes . .
C1 C2 C3 121.6(6) yes . .
C2 C3 C4 120.4(5) yes . .
O23 C4 C3 115.4(5) yes . .
O23 C4 C6 124.7(6) yes . .
C3 C4 C6 119.9(6) yes . .
C4 C6 C7 120.4(6) yes . .
C1 C7 C6 118.9(5) yes . .
C1 C7 C8 123.3(5) yes . .
C6 C7 C8 117.7(5) yes . .
N1 C8 C7 126.0(5) yes . .
N1 C9 C10 106.0(5) yes . .
N1 C9 C11 112.7(5) yes . .
N1 C9 C12 104.9(4) yes . .
C10 C9 C11 108.9(5) yes . .
C10 C9 C12 112.4(5) yes . .
C11 C9 C12 111.8(5) yes . .
N2 C12 C9 106.5(5) yes . .
N2 C12 C13 112.1(5) yes . .
N2 C12 C14 106.2(5) yes . .
C9 C12 C13 110.8(5) yes . .
C9 C12 C14 111.3(5) yes . .
C13 C12 C14 109.7(5) yes . .
N2 C15 C16 127.0(5) yes . .
C15 C16 C17 117.6(5) yes . .
C15 C16 C22 123.0(5) yes . .
C17 C16 C22 119.4(5) yes . .
C16 C17 C18 120.3(5) yes . .
O27 C18 C17 124.8(5) yes . .
O27 C18 C20 115.7(6) yes . .
C17 C18 C20 119.4(6) yes . .
C18 C20 C21 121.3(6) yes . .
C20 C21 C22 120.8(5) yes . .
O26 C22 C16 122.5(5) yes . .
O26 C22 C21 118.8(5) yes . .
C16 C22 C21 118.6(6) yes . .
O25 C23 C24 121.5(6) yes . .
O25 C23 C25 119.1(7) yes . .
C24 C23 C25 119.4(6) yes . .
O28 C27 C26 121.9(7) yes . .
O28 C27 C28 122.2(7) yes . .
C26 C27 C28 115.9(7) yes . .
C1 C2 H2 119.200 no . .
C3 C2 H2 119.213 no . .
C2 C3 H3 119.808 no . .
C4 C3 H3 119.809 no . .
O23 C5 H5A 109.479 no . .
O23 C5 H5B 109.467 no . .
O23 C5 H5C 109.476 no . .
H5A C5 H5B 109.469 no . .
H5A C5 H5C 109.470 no . .
H5B C5 H5C 109.465 no . .
C4 C6 H6 119.782 no . .
C7 C6 H6 119.771 no . .
N1 C8 H8 116.969 no . .
C7 C8 H8 117.000 no . .
C9 C10 H10A 109.475 no . .
C9 C10 H10B 109.468 no . .
C9 C10 H10C 109.474 no . .
H10A C10 H10B 109.473 no . .
H10A C10 H10C 109.475 no . .
H10B C10 H10C 109.463 no . .
C9 C11 H11A 109.465 no . .
C9 C11 H11B 109.468 no . .
C9 C11 H11C 109.474 no . .
H11A C11 H11B 109.467 no . .
H11A C11 H11C 109.469 no . .
H11B C11 H11C 109.484 no . .
C12 C13 H13A 109.465 no . .
C12 C13 H13B 109.472 no . .
C12 C13 H13C 109.470 no . .
H13A C13 H13B 109.474 no . .
H13A C13 H13C 109.472 no . .
H13B C13 H13C 109.474 no . .
C12 C14 H14A 109.476 no . .
C12 C14 H14B 109.476 no . .
C12 C14 H14C 109.467 no . .
H14A C14 H14B 109.472 no . .
H14A C14 H14C 109.469 no . .
H14B C14 H14C 109.468 no . .
N2 C15 H15 116.501 no . .
C16 C15 H15 116.514 no . .
C16 C17 H17 119.820 no . .
C18 C17 H17 119.837 no . .
O27 C19 H26A 109.470 no . .
O27 C19 H26B 109.480 no . .
O27 C19 H26C 109.473 no . .
H26A C19 H26B 109.473 no . .
H26A C19 H26C 109.464 no . .
H26B C19 H26C 109.467 no . .
C18 C20 H19 119.331 no . .
C21 C20 H19 119.344 no . .
C20 C21 H20 119.607 no . .
C22 C21 H20 119.599 no . .
C23 C24 H23A 109.465 no . .
C23 C24 H23B 109.479 no . .
C23 C24 H23C 109.467 no . .
H23A C24 H23B 109.471 no . .
H23A C24 H23C 109.474 no . .
H23B C24 H23C 109.472 no . .
C23 C25 H24A 109.476 no . .
C23 C25 H24B 109.463 no . .
C23 C25 H24C 109.477 no . .
H24A C25 H24B 109.475 no . .
H24A C25 H24C 109.470 no . .
H24B C25 H24C 109.466 no . .
C27 C26 H27A 109.467 no . .
C27 C26 H27B 109.472 no . .
C27 C26 H27C 109.467 no . .
H27A C26 H27B 109.473 no . .
H27A C26 H27C 109.471 no . .
H27B C26 H27C 109.477 no . .
C27 C28 H25A 109.484 no . .
C27 C28 H25B 109.471 no . .
C27 C28 H25C 109.478 no . .
H25A C28 H25B 109.468 no . .
H25A C28 H25C 109.462 no . .
H25B C28 H25C 109.465 no . .

loop_
_geom_bond_atom_site_label_1
_geom_bond_atom_site_label_2
_geom_bond_distance
_geom_bond_publ_flag
_geom_bond_site_symmetry_2
W1 O1 1.893(6) yes .
W1 O2 1.662(6) yes .
W1 O3 1.893(6) yes .
W1 O4 1.898(5) yes .
W1 O14 1.898(4) yes .
W1 O19 2.447(8) yes .
W2 O4 1.899(5) yes .
W2 O5 1.917(5) yes .
W2 O6 1.664(6) yes .
W2 O7 1.896(6) yes .
W2 O15 1.889(4) yes .
W2 O21 2.447(8) yes .
W3 O1 1.908(6) yes 3_555
W3 O7 1.901(6) yes .
W3 O8 1.669(5) yes .
W3 O9 1.906(6) yes .
W3 O13 1.880(5) yes 3_555
W3 O19 2.578(8) yes 3_555
W3 O21 2.550(8) yes .
W4 O3 1.898(6) yes 3_555
W4 O9 1.891(6) yes .
W4 O10 1.677(5) yes .
W4 O11 1.886(5) yes .
W4 O16 1.894(6) yes .
W4 O19 2.523(7) yes 3_555
W4 O22 2.583(8) yes .
W5 O5 1.866(5) yes 3_555
W5 O11 1.889(6) yes .
W5 O12 1.668(5) yes .
W5 O13 1.903(6) yes .
W5 O17 1.913(6) yes .
W5 O21 2.519(7) yes 3_555
W5 O22 2.620(8) yes .
W6 O14 1.906(5) yes .
W6 O15 1.906(5) yes .
W6 O16 1.895(6) yes .
W6 O17 1.892(5) yes .
W6 O18 1.671(5) yes .
W6 O20 2.568(7) yes .
W6 O22 2.470(7) yes .
Mn1 O24 1.893(4) yes .
Mn1 O24 2.335(4) yes 3_556
Mn1 O25 2.301(5) yes .
Mn1 O26 1.867(4) yes .
Mn1 N1 1.979(5) yes .
Mn1 N2 1.957(5) yes .
S1 O19 1.510(8) yes .
S1 O19 1.510(8) yes 3_555
S1 O20 1.351(8) yes .
S1 O20 1.351(8) yes 3_555
S1 O21 1.533(8) yes .
S1 O21 1.533(8) yes 3_555
S1 O22 1.456(7) yes .
S1 O22 1.456(7) yes 3_555
O19 O20 1.634(10) yes .
O19 O22 1.742(10) yes 3_555
O20 O21 1.636(10) yes .
O20 O22 1.484(11) yes .
O23 C4 1.382(8) yes .
O23 C5 1.428(8) yes .
O24 C1 1.366(7) yes .
O25 C23 1.223(8) yes .
O26 C22 1.328(7) yes .
O27 C18 1.383(8) yes .
O27 C19 1.415(9) yes .
O28 C27 1.219(9) yes .
N1 C8 1.288(7) yes .
N1 C9 1.513(7) yes .
N2 C12 1.518(7) yes .
N2 C15 1.303(8) yes .
C1 C2 1.387(8) yes .
C1 C7 1.410(8) yes .
C2 C3 1.360(9) yes .
C3 C4 1.390(9) yes .
C4 C6 1.364(8) yes .
C6 C7 1.417(8) yes .
C7 C8 1.443(8) yes .
C9 C10 1.512(8) yes .
C9 C11 1.530(8) yes .
C9 C12 1.574(8) yes .
C12 C13 1.524(8) yes .
C12 C14 1.542(9) yes .
C15 C16 1.418(8) yes .
C16 C17 1.417(8) yes .
C16 C22 1.413(8) yes .
C17 C18 1.377(9) yes .
C18 C20 1.398(8) yes .
C20 C21 1.360(9) yes .
C21 C22 1.405(9) yes .
C23 C24 1.479(11) yes .
C23 C25 1.497(10) yes .
C26 C27 1.505(12) yes .
C27 C28 1.491(11) yes .
C2 H2 0.950 no .
C3 H3 0.950 no .
C5 H5A 0.980 no .
C5 H5B 0.980 no .
C5 H5C 0.980 no .
C6 H6 0.950 no .
C8 H8 0.950 no .
C10 H10A 0.980 no .
C10 H10B 0.980 no .
C10 H10C 0.980 no .
C11 H11A 0.980 no .
C11 H11B 0.980 no .
C11 H11C 0.980 no .
C13 H13A 0.980 no .
C13 H13B 0.980 no .
C13 H13C 0.980 no .
C14 H14A 0.980 no .
C14 H14B 0.980 no .
C14 H14C 0.980 no .
C15 H15 0.950 no .
C17 H17 0.950 no .
C19 H26A 0.980 no .
C19 H26B 0.980 no .
C19 H26C 0.980 no .
C20 H19 0.950 no .
C21 H20 0.950 no .
C24 H23A 0.980 no .
C24 H23B 0.980 no .
C24 H23C 0.980 no .
C25 H24A 0.980 no .
C25 H24B 0.980 no .
C25 H24C 0.980 no .
C26 H27A 0.980 no .
C26 H27B 0.980 no .
C26 H27C 0.980 no .
C28 H25A 0.980 no .
C28 H25B 0.980 no .
C28 H25C 0.980 no .

loop_
_geom_contact_atom_site_label_1
_geom_contact_atom_site_label_2
_geom_contact_distance
_geom_contact_publ_flag
_geom_contact_site_symmetry_2
W1 O9 3.576(6) no 3_555
W1 O15 3.589(5) no .
W2 O13 3.583(5) no 3_555
W2 O14 3.587(5) no .
W3 O5 3.578(6) no .
W4 O17 3.596(6) no .
W5 O16 3.599(5) no .
W6 O11 3.578(6) no .
Mn1 C7 3.252(6) no .
Mn1 C10 3.507(6) no .
Mn1 C16 3.264(6) no .
O1 O20 3.222(10) no .
O3 O20 3.277(10) no .
O4 O20 2.519(9) no .
O5 O20 3.253(10) no .
O7 O20 3.212(11) no .
O24 C8 2.914(7) no .
O24 C10 3.302(7) no 3_556
O24 C22 3.499(7) no 3_556
O25 C1 3.152(8) no .
O25 C7 3.294(8) no .
O25 C8 3.249(8) no .
O25 C14 3.356(8) no .
O26 N1 3.522(7) no 3_556
O26 C1 3.291(7) no 3_556
O26 C7 3.490(7) no 3_556
O26 C8 3.500(7) no 3_556
O26 C15 2.901(7) no .
O26 C20 3.600(8) no .
O26 C23 3.020(8) no .
O26 C24 3.263(9) no .
N1 C1 2.987(7) no .
N1 C14 3.085(8) no .
N2 C1 3.465(8) no 3_556
N2 C2 3.446(8) no 3_556
N2 C10 3.109(8) no .
N2 C22 2.981(8) no .
C1 C4 2.790(8) no .
C1 C15 3.490(9) no 3_556
C1 C16 3.338(9) no 3_556
C1 C22 3.281(8) no 3_556
C2 C6 2.759(8) no .
C2 C15 3.257(9) no 3_556
C2 C16 3.376(9) no 3_556
C3 C7 2.776(8) no .
C3 C17 3.599(9) no 3_556
C5 C6 2.792(9) no .
C7 C21 3.494(9) no 3_556
C7 C22 3.273(9) no 3_556
C8 C10 3.244(8) no .
C8 C11 2.848(8) no .
C8 C21 3.529(9) no 3_556
C8 C22 3.586(9) no 3_556
C10 C13 2.922(9) no .
C11 C13 3.198(9) no .
C11 C14 2.934(9) no .
C13 C15 2.861(9) no .
C14 C15 3.189(9) no .
C16 C20 2.781(9) no .
C17 C19 2.811(10) no .
C17 C21 2.783(8) no .
C18 C22 2.807(9) no .
O1 C19 3.485(10) no .
O2 C3 3.364(8) no 3_556
O2 C13 3.465(8) no .
O2 C28 3.293(10) no 1_455
O4 C13 3.233(8) no .
O5 C6 3.504(9) no 4_454
O6 O23 3.155(7) no 4_454
O6 C3 3.160(8) no 4_454
O6 C4 3.106(8) no 4_454
O6 C13 3.465(8) no .
O6 C26 3.505(10) no 2_555
O7 C20 3.468(8) no 2_555
O8 C10 3.292(8) no 4_554
O8 C23 3.334(8) no 4_454
O8 C24 3.335(9) no 4_454
O8 C25 3.237(10) no 4_454
O10 O11 3.119(8) no 3_655
O10 O12 3.246(7) no 3_655
O10 C6 3.287(8) no 4_554
O11 O10 3.119(8) no 3_655
O12 O10 3.246(7) no 3_655
O12 N1 3.575(7) no 2_545
O12 C8 3.150(8) no 2_545
O12 C11 3.415(8) no 2_545
O12 C14 3.503(8) no 2_545
O13 C19 3.499(9) no .
O14 C15 3.484(8) no .
O14 C17 3.428(8) no .
O17 C28 3.490(9) no .
O18 O27 3.566(7) no 2_555
O18 C27 3.506(9) no .
O23 O6 3.155(7) no 4_555
O23 C13 3.549(8) no 4_555
O27 O18 3.566(7) no 2_545
O28 C2 3.468(8) no 3_656
O28 C5 3.548(9) no 4_554
O28 C10 3.490(8) no 1_655
N1 O12 3.575(7) no 2_555
C2 O28 3.468(8) no 3_656
C3 O2 3.364(8) no 3_556
C3 O6 3.160(8) no 4_555
C4 O6 3.106(8) no 4_555
C5 O28 3.548(9) no 4_455
C6 O5 3.504(9) no 4_555
C6 O10 3.287(8) no 4_455
C8 O12 3.150(8) no 2_555
C10 O8 3.292(8) no 4_455
C10 O28 3.490(8) no 1_455
C11 O12 3.415(8) no 2_555
C13 O2 3.465(8) no .
C13 O4 3.233(8) no .
C13 O6 3.465(8) no .
C13 O23 3.549(8) no 4_454
C14 O12 3.503(8) no 2_555
C15 O14 3.484(8) no .
C17 O14 3.428(8) no .
C18 C26 3.558(12) no .
C19 O1 3.485(10) no .
C19 O13 3.499(9) no .
C20 O7 3.468(8) no 2_545
C20 C26 3.534(12) no .
C23 O8 3.334(8) no 4_555
C24 O8 3.335(9) no 4_555
C25 O8 3.237(10) no 4_555
C26 O6 3.505(10) no 2_545
C26 C18 3.558(12) no .
C26 C20 3.534(12) no .
C27 O18 3.506(9) no .
C28 O2 3.293(10) no 1_655
C28 O17 3.490(9) no .
Mn1 H10B 3.0861 no .
Mn1 H14B 3.2395 no .
Mn1 H23B 3.5137 no .
O23 H3 2.4920 no .
O23 H6 2.6414 no .
O23 H26B 3.0959 no 3_556
O24 H2 2.5611 no .
O24 H10A 3.5487 no 3_556
O24 H10B 2.4403 no 3_556
O24 H24A 3.2405 no .
O25 H14B 2.5120 no .
O25 H23A 2.6311 no .
O25 H23B 2.6407 no .
O25 H23C 3.1366 no .
O25 H24A 2.6236 no .
O25 H24B 2.6148 no .
O25 H24C 3.1338 no .
O26 H10A 3.1863 no 3_556
O26 H10B 3.3852 no 3_556
O26 H20 2.5388 no .
O26 H23B 2.6244 no .
O26 H24A 3.5023 no .
O27 H5A 3.0408 no 3_556
O27 H17 2.6587 no .
O27 H19 2.4993 no .
O28 H25A 2.6555 no .
O28 H25B 2.6558 no .
O28 H25C 3.1484 no .
O28 H27A 2.6616 no .
O28 H27B 2.6653 no .
O28 H27C 3.1565 no .
N1 H10A 2.5930 no .
N1 H10B 2.5905 no .
N1 H10C 3.2785 no .
N1 H11A 2.7137 no .
N1 H11B 3.3669 no .
N1 H11C 2.7529 no .
N1 H14B 2.7426 no .
N1 H14C 3.5362 no .
N2 H2 3.1949 no 3_556
N2 H10B 2.7603 no .
N2 H10C 3.5676 no .
N2 H13A 2.7198 no .
N2 H13B 2.7182 no .
N2 H13C 3.3602 no .
N2 H14A 2.6262 no .
N2 H14B 2.6235 no .
N2 H14C 3.3059 no .
N2 H23B 3.5551 no .
C1 H3 3.2511 no .
C1 H6 3.2927 no .
C1 H8 3.3277 no .
C1 H10B 3.0460 no 3_556
C1 H24A 3.2294 no .
C2 H10B 2.8513 no 3_556
C2 H13A 3.5683 no 3_556
C2 H15 3.5751 no 3_556
C2 H24A 3.1488 no .
C3 H6 3.2429 no .
C4 H2 3.2405 no .
C4 H5A 2.6106 no .
C4 H5B 2.6173 no .
C4 H5C 3.2051 no .
C5 H6 2.4805 no .
C5 H26B 3.4971 no 3_556
C6 H3 3.2390 no .
C6 H5A 2.7299 no .
C6 H5B 2.7131 no .
C6 H8 2.5709 no .
C7 H2 3.2620 no .
C8 H6 2.5996 no .
C8 H10A 3.0496 no .
C8 H10B 3.5704 no .
C8 H11A 2.6381 no .
C8 H11C 2.9407 no .
C8 H14B 3.4190 no .
C8 H20 3.4204 no 3_556
C9 H8 2.5631 no .
C9 H13A 2.7236 no .
C9 H13B 3.3981 no .
C9 H13C 2.7425 no .
C9 H14A 3.4157 no .
C9 H14B 2.7275 no .
C9 H14C 2.7908 no .
C10 H2 3.0033 no 3_556
C10 H8 3.3395 no .
C10 H11A 2.6614 no .
C10 H11B 2.6602 no .
C10 H11C 3.3235 no .
C10 H13A 2.5577 no .
C10 H13C 3.1623 no .
C11 H8 2.4247 no .
C11 H10A 2.6667 no .
C11 H10B 3.3271 no .
C11 H10C 2.6464 no .
C11 H13A 3.5483 no .
C11 H13C 2.8880 no .
C11 H14B 3.1055 no .
C11 H14C 2.6230 no .
C12 H10A 3.4051 no .
C12 H10B 2.7109 no .
C12 H10C 2.7952 no .
C12 H11A 3.4115 no .
C12 H11B 2.7926 no .
C12 H11C 2.7210 no .
C12 H15 2.5487 no .
C13 H2 3.5776 no 3_556
C13 H10B 3.0820 no .
C13 H10C 2.6269 no .
C13 H11B 2.9201 no .
C13 H11C 3.5149 no .
C13 H14A 2.7048 no .
C13 H14B 3.3531 no .
C13 H14C 2.6872 no .
C13 H15 2.4564 no .
C14 H11B 3.2266 no .
C14 H11C 2.5338 no .
C14 H13A 3.3565 no .
C14 H13B 2.6757 no .
C14 H13C 2.7075 no .
C14 H15 3.2153 no .
C15 H2 3.2165 no 3_556
C15 H10B 3.5943 no .
C15 H13A 2.9768 no .
C15 H13B 2.6353 no .
C15 H14A 2.9622 no .
C15 H14B 3.5115 no .
C15 H17 2.5827 no .
C15 H23B 3.4290 no .
C16 H20 3.2835 no .
C16 H23B 3.1300 no .
C17 H15 2.5357 no .
C17 H19 3.2505 no .
C17 H26A 2.7116 no .
C17 H26B 2.7669 no .
C18 H5A 3.3141 no 3_556
C18 H20 3.2587 no .
C18 H26A 2.6122 no .
C18 H26B 2.6120 no .
C18 H26C 3.2015 no .
C19 H5A 3.5899 no 3_556
C19 H17 2.5106 no .
C20 H5A 3.5376 no 3_556
C20 H17 3.2565 no .
C21 H8 3.4939 no 3_556
C21 H10A 3.5340 no 3_556
C21 H23B 3.3847 no .
C22 H15 3.3071 no .
C22 H17 3.3007 no .
C22 H19 3.2589 no .
C22 H23B 2.7133 no .
C23 H14B 3.3837 no .
C24 H24A 3.1778 no .
C24 H24B 3.2106 no .
C24 H24C 2.5762 no .
C25 H23A 3.2131 no .
C25 H23B 3.1782 no .
C25 H23C 2.5691 no .
C26 H25A 3.1767 no .
C26 H25B 3.1690 no .
C26 H25C 2.5134 no .
C28 H27A 3.1703 no .
C28 H27B 3.1733 no .
C28 H27C 2.5186 no .
H2 H3 2.2963 no .
H2 H10B 2.1445 no 3_556
H2 H10C 3.0954 no 3_556
H2 H13A 2.7810 no 3_556
H2 H15 3.4128 no 3_556
H2 H24A 2.9518 no .
H5A H6 2.3042 no .
H5A H19 3.4691 no 3_556
H5A H26B 3.2543 no 3_556
H5B H6 2.2276 no .
H5C H6 3.4499 no .
H5C H26B 3.5091 no 3_556
H6 H8 2.3663 no .
H8 H10A 3.0234 no .
H8 H11A 1.9768 no .
H8 H11B 3.3657 no .
H8 H11C 2.5178 no .
H8 H20 3.2541 no 3_556
H10A H11A 2.4800 no .
H10A H11B 2.9558 no .
H10A H11C 3.5590 no .
H10A H13A 3.5083 no .
H10A H20 2.7917 no 3_556
H10B H11A 3.5629 no .
H10B H11B 3.5523 no .
H10B H13A 2.5605 no .
H10B H13C 3.5783 no .
H10B H24A 3.1860 no 3_556
H10C H11A 2.9276 no .
H10C H11B 2.4570 no .
H10C H11C 3.5432 no .
H10C H13A 2.1345 no .
H10C H13B 3.5611 no .
H10C H13C 2.6929 no .
H11A H14C 3.5395 no .
H11B H13A 3.2445 no .
H11B H13C 2.3603 no .
H11B H14C 2.7547 no .
H11C H13C 3.1873 no .
H11C H14A 3.4769 no .
H11C H14B 2.5715 no .
H11C H14C 2.0796 no .
H13A H14A 3.5891 no .
H13A H14C 3.5911 no .
H13A H15 2.6280 no .
H13B H14A 2.5035 no .
H13B H14B 3.5760 no .
H13B H14C 2.9403 no .
H13B H15 1.9627 no .
H13C H14A 3.0137 no .
H13C H14B 3.5913 no .
H13C H14C 2.5187 no .
H13C H15 3.3794 no .
H14A H15 2.8393 no .
H14A H23A 3.4153 no .
H14B H23A 3.2640 no .
H15 H17 2.3320 no .
H17 H26A 2.2315 no .
H17 H26B 2.3587 no .
H17 H26C 3.4794 no .
H19 H20 2.2951 no .
H23A H24C 3.2572 no .
H23B H24A 3.5571 no .
H23B H24C 3.2266 no .
H23C H24A 3.2215 no .
H23C H24B 3.2480 no .
H23C H24C 2.2021 no .
H25A H27B 3.5906 no .
H25A H27C 3.1913 no .
H25B H27A 3.5772 no .
H25B H27C 3.1817 no .
H25C H27A 3.1817 no .
H25C H27B 3.1810 no .
H25C H27C 2.1140 no .
W1 H13B 3.2659 no .
W1 H15 3.4791 no .
W1 H17 3.5225 no .
W1 H25A 3.4157 no 1_455
W2 H13B 3.3740 no .
W2 H19 3.5814 no 2_555
W3 H11A 3.5418 no 4_554
W3 H20 3.3963 no 2_555
W3 H24B 3.5018 no 4_454
O1 H11A 3.2417 no 2_445
O1 H11B 3.5578 no 2_445
O1 H17 3.4502 no .
O1 H26A 3.0734 no .
O1 H26B 3.0809 no .
O2 H2 3.4934 no 3_556
O2 H3 2.7111 no 3_556
O2 H13A 3.0089 no .
O2 H13B 3.0065 no .
O2 H15 2.9365 no .
O2 H17 3.1614 no .
O2 H25A 2.3869 no 1_455
O3 H11A 3.3813 no 2_445
O3 H25A 3.1207 no 1_455
O4 H5B 2.9846 no 4_454
O4 H13A 3.4397 no .
O4 H13B 2.5310 no .
O4 H13C 3.2755 no .
O5 H5B 3.2984 no 4_454
O5 H6 3.3710 no 4_454
O6 H3 3.1450 no 4_454
O6 H13B 3.1818 no .
O6 H13C 2.8500 no .
O6 H14C 3.5798 no .
O6 H24B 3.4003 no 4_454
O6 H27B 2.7192 no 2_555
O6 H27C 3.4533 no 2_555
O7 H19 2.7458 no 2_555
O7 H20 3.1991 no 2_555
O7 H24B 2.7485 no 4_454
O8 H10A 2.4979 no 4_554
O8 H10C 3.2694 no 4_554
O8 H11A 3.1547 no 4_554
O8 H20 2.6888 no 2_555
O8 H23A 3.1054 no 4_454
O8 H23C 3.0779 no 4_454
O8 H24B 2.9540 no 4_454
O8 H24C 2.9925 no 4_454
O8 H26C 3.4204 no 3_555
O9 H8 3.2475 no 4_554
O9 H11A 2.8645 no 4_554
O9 H19 3.0329 no 2_555
O9 H20 3.1422 no 2_555
O10 H5A 3.3104 no 4_554
O10 H5B 3.0403 no 4_554
O10 H6 2.3662 no 4_554
O10 H8 2.8316 no 4_554
O10 H11A 3.4460 no 4_554
O12 H6 3.5455 no 2_545
O12 H8 2.9135 no 2_545
O12 H11A 3.5676 no 2_545
O12 H11C 2.5819 no 2_545
O12 H14B 2.8210 no 2_545
O12 H14C 3.3190 no 2_545
O12 H25C 2.9603 no .
O13 H24B 3.5759 no 2_545
O13 H26A 2.8361 no .
O13 H26C 3.3936 no .
O14 H13B 2.9864 no .
O14 H15 2.6167 no .
O14 H17 2.6044 no .
O14 H26A 3.3820 no .
O15 H13B 3.0763 no .
O15 H14A 3.3730 no .
O15 H19 2.7665 no 2_555
O16 H5A 3.0176 no 4_554
O16 H19 3.0254 no 2_555
O16 H25B 3.3694 no .
O17 H25B 3.0877 no .
O17 H25C 3.0006 no .
O17 H26A 3.1340 no .
O18 H5A 3.5638 no 4_554
O18 H14A 3.1452 no .
O18 H15 3.2276 no .
O18 H25B 3.1032 no .
O18 H27A 3.2540 no .
O23 H11B 3.5552 no 4_555
O23 H13A 3.5764 no 4_555
O23 H13C 2.7488 no 4_555
O27 H14A 3.1716 no 2_545
O27 H27C 3.2656 no .
O28 H2 2.6705 no 3_656
O28 H3 3.4260 no 3_656
O28 H5C 2.5778 no 4_554
O28 H10B 3.2746 no 1_655
O28 H10C 2.8301 no 1_655
O28 H13A 2.8759 no 1_655
O28 H23C 3.3702 no .
C3 H27B 3.5010 no 3_656
C5 H13A 3.5813 no 4_555
C5 H13C 3.3552 no 4_555
C5 H25B 2.9931 no 4_455
C11 H25A 3.4463 no 2_555
C11 H25C 3.5290 no 2_555
C13 H5C 3.4067 no 4_454
C14 H26C 3.4601 no 2_555
C16 H27A 3.2865 no .
C17 H27A 3.2665 no .
C17 H27C 3.4544 no .
C18 H27A 3.2614 no .
C18 H27C 3.0498 no .
C19 H14A 3.4576 no 2_545
C19 H23A 3.0581 no 2_545
C20 H27A 3.2196 no .
C20 H27B 3.5071 no .
C20 H27C 3.2966 no .
C21 H24C 3.5027 no 3_656
C21 H27A 3.2184 no .
C22 H27A 3.2766 no .
C23 H24C 3.5720 no 3_656
C24 H24A 3.5291 no 3_656
C24 H24C 3.1948 no 3_656
C24 H26C 3.0628 no 2_555
C24 H27A 3.1423 no .
C25 H20 3.5999 no 3_656
C25 H23C 3.0907 no 3_656
C25 H24C 3.3433 no 3_656
C25 H27B 3.3240 no 3_656
C26 H23B 3.3509 no .
C27 H2 3.3162 no 3_656
C27 H3 3.2797 no 3_656
C27 H5C 3.1151 no 4_554
C28 H5C 3.0737 no 4_554
C28 H11C 3.2445 no 2_545
H2 O2 3.4934 no 3_556
H2 O28 2.6705 no 3_656
H2 C27 3.3162 no 3_656
H2 H27B 3.4016 no 3_656
H3 O2 2.7111 no 3_556
H3 O6 3.1450 no 4_555
H3 O28 3.4260 no 3_656
H3 C27 3.2797 no 3_656
H3 H11B 3.3217 no 4_555
H3 H13C 3.5894 no 4_555
H3 H25A 3.1110 no 3_656
H3 H27B 3.2129 no 3_656
H5A O10 3.3104 no 4_455
H5A O16 3.0176 no 4_455
H5A O18 3.5638 no 4_455
H5A H25B 3.0292 no 4_455
H5B O4 2.9846 no 4_555
H5B O5 3.2984 no 4_555
H5B O10 3.0403 no 4_455
H5B H25B 2.9518 no 4_455
H5C O28 2.5778 no 4_455
H5C C13 3.4067 no 4_555
H5C C27 3.1151 no 4_455
H5C C28 3.0737 no 4_455
H5C H10C 3.3916 no 4_555
H5C H13A 2.9118 no 4_555
H5C H13C 3.0846 no 4_555
H5C H25A 3.2138 no 4_455
H5C H25B 2.5122 no 4_455
H6 O5 3.3710 no 4_555
H6 O10 2.3662 no 4_455
H6 O12 3.5455 no 2_555
H8 O9 3.2475 no 4_455
H8 O10 2.8316 no 4_455
H8 O12 2.9135 no 2_555
H10A O8 2.4979 no 4_455
H10A H23C 3.3309 no 1_455
H10B O28 3.2746 no 1_455
H10C O8 3.2694 no 4_455
H10C O28 2.8301 no 1_455
H10C H5C 3.3916 no 4_454
H10C H23C 3.4982 no 1_455
H11A W3 3.5418 no 4_455
H11A O1 3.2417 no 2_455
H11A O3 3.3813 no 2_455
H11A O8 3.1547 no 4_455
H11A O9 2.8645 no 4_455
H11A O10 3.4460 no 4_455
H11A O12 3.5676 no 2_555
H11B O1 3.5578 no 2_455
H11B O23 3.5552 no 4_454
H11B H3 3.3217 no 4_454
H11B H25A 3.2579 no 2_555
H11B H25C 3.5901 no 2_555
H11C O12 2.5819 no 2_555
H11C C28 3.2445 no 2_555
H11C H25A 2.9183 no 2_555
H11C H25C 2.6814 no 2_555
H13A O2 3.0089 no .
H13A O4 3.4397 no .
H13A O23 3.5764 no 4_454
H13A O28 2.8759 no 1_455
H13A C5 3.5813 no 4_454
H13A H5C 2.9118 no 4_454
H13B W1 3.2659 no .
H13B W2 3.3740 no .
H13B O2 3.0065 no .
H13B O4 2.5310 no .
H13B O6 3.1818 no .
H13B O14 2.9864 no .
H13B O15 3.0763 no .
H13C O4 3.2755 no .
H13C O6 2.8500 no .
H13C O23 2.7488 no 4_454
H13C C5 3.3552 no 4_454
H13C H3 3.5894 no 4_454
H13C H5C 3.0846 no 4_454
H14A O15 3.3730 no .
H14A O18 3.1452 no .
H14A O27 3.1716 no 2_555
H14A C19 3.4576 no 2_555
H14A H26C 2.9974 no 2_555
H14B O12 2.8210 no 2_555
H14B H26A 3.5285 no 2_555
H14B H26C 3.1149 no 2_555
H14C O6 3.5798 no .
H14C O12 3.3190 no 2_555
H14C H25C 2.8185 no 2_555
H14C H27C 2.9363 no 2_555
H15 W1 3.4791 no .
H15 O2 2.9365 no .
H15 O14 2.6167 no .
H15 O18 3.2276 no .
H17 W1 3.5225 no .
H17 O1 3.4502 no .
H17 O2 3.1614 no .
H17 O14 2.6044 no .
H19 W2 3.5814 no 2_545
H19 O7 2.7458 no 2_545
H19 O9 3.0329 no 2_545
H19 O15 2.7665 no 2_545
H19 O16 3.0254 no 2_545
H19 H27B 3.5855 no .
H19 H27C 3.5300 no .
H20 W3 3.3963 no 2_545
H20 O7 3.1991 no 2_545
H20 O8 2.6888 no 2_545
H20 O9 3.1422 no 2_545
H20 C25 3.5999 no 3_656
H20 H24B 3.3158 no 3_656
H20 H24C 2.9732 no 3_656
H23A O8 3.1054 no 4_555
H23A C19 3.0581 no 2_555
H23A H26A 3.5388 no 2_555
H23A H26B 3.3892 no 2_555
H23A H26C 2.0933 no 2_555
H23A H27A 3.3935 no .
H23B C26 3.3509 no .
H23B H24C 3.0888 no 3_656
H23B H26C 3.5726 no 2_555
H23B H27A 2.4501 no .
H23C O8 3.0779 no 4_555
H23C O28 3.3702 no .
H23C C25 3.0907 no 3_656
H23C H10A 3.3309 no 1_655
H23C H10C 3.4982 no 1_655
H23C H24A 2.6663 no 3_656
H23C H24C 2.6321 no 3_656
H23C H26C 3.5455 no 2_555
H23C H27A 3.1459 no .
H24A C24 3.5291 no 3_656
H24A H23C 2.6663 no 3_656
H24A H24C 3.3032 no 3_656
H24A H27B 3.0306 no 3_656
H24B W3 3.5018 no 4_555
H24B O6 3.4003 no 4_555
H24B O7 2.7485 no 4_555
H24B O8 2.9540 no 4_555
H24B O13 3.5759 no 2_555
H24B H20 3.3158 no 3_656
H24B H27B 2.9259 no 3_656
H24C O8 2.9925 no 4_555
H24C C21 3.5027 no 3_656
H24C C23 3.5720 no 3_656
H24C C24 3.1948 no 3_656
H24C C25 3.3433 no 3_656
H24C H20 2.9732 no 3_656
H24C H23B 3.0888 no 3_656
H24C H23C 2.6321 no 3_656
H24C H24A 3.3032 no 3_656
H24C H24C 2.7862 no 3_656
H24C H27B 3.4965 no 3_656
H25A W1 3.4157 no 1_655
H25A O2 2.3869 no 1_655
H25A O3 3.1207 no 1_655
H25A C11 3.4463 no 2_545
H25A H3 3.1110 no 3_656
H25A H5C 3.2138 no 4_554
H25A H11B 3.2579 no 2_545
H25A H11C 2.9183 no 2_545
H25B O16 3.3694 no .
H25B O17 3.0877 no .
H25B O18 3.1032 no .
H25B C5 2.9931 no 4_554
H25B H5A 3.0292 no 4_554
H25B H5B 2.9518 no 4_554
H25B H5C 2.5122 no 4_554
H25C O12 2.9603 no .
H25C O17 3.0006 no .
H25C C11 3.5290 no 2_545
H25C H11B 3.5901 no 2_545
H25C H11C 2.6814 no 2_545
H25C H14C 2.8185 no 2_545
H26A O1 3.0734 no .
H26A O13 2.8361 no .
H26A O14 3.3820 no .
H26A O17 3.1340 no .
H26A H14B 3.5285 no 2_545
H26A H23A 3.5388 no 2_545
H26A H27C 3.4886 no .
H26B O1 3.0809 no .
H26B H23A 3.3892 no 2_545
H26C O8 3.4204 no 3_555
H26C O13 3.3936 no .
H26C C14 3.4601 no 2_545
H26C C24 3.0628 no 2_545
H26C H14A 2.9974 no 2_545
H26C H14B 3.1149 no 2_545
H26C H23A 2.0933 no 2_545
H26C H23B 3.5726 no 2_545
H26C H23C 3.5455 no 2_545
H27A O18 3.2540 no .
H27A C16 3.2865 no .
H27A C17 3.2665 no .
H27A C18 3.2614 no .
H27A C20 3.2196 no .
H27A C21 3.2184 no .
H27A C22 3.2766 no .
H27A C24 3.1423 no .
H27A H23A 3.3935 no .
H27A H23B 2.4501 no .
H27A H23C 3.1459 no .
H27B O6 2.7192 no 2_545
H27B C3 3.5010 no 3_656
H27B C20 3.5071 no .
H27B C25 3.3240 no 3_656
H27B H2 3.4016 no 3_656
H27B H3 3.2129 no 3_656
H27B H19 3.5855 no .
H27B H24A 3.0306 no 3_656
H27B H24B 2.9259 no 3_656
H27B H24C 3.4965 no 3_656
H27C O6 3.4533 no 2_545
H27C O27 3.2656 no .
H27C C17 3.4544 no .
H27C C18 3.0498 no .
H27C C20 3.2966 no .
H27C H14C 2.9363 no 2_545
H27C H19 3.5300 no .
H27C H26A 3.4886 no .
